data_2017272
loop_
_publ_author_name
'Rodr\'iguez, Ricaurte'
'Nogueras, Manuel'
'Cobo, Justo'
'Glidewell, Christopher'

_publ_section_title
;
 2-Amino-3-methyl-6-[methyl(phenyl)amino]-5-nitropyrimidin-4(3<i>H</i>)-one:
 polarized molecules within hydrogen-bonded sheets
;
_journal_coeditor_code DN3119
_journal_issue 9
_journal_name_full 'Acta Crystallographica Section C'
_journal_page_first o441
_journal_page_last o443
_journal_paper_doi 10.1107/S010827010902887X
_journal_volume 65
_journal_year 2009
_chemical_formula_iupac 'C12 H13 N5 O3'
_chemical_formula_moiety 'C12 H13 N5 O3'
_chemical_formula_sum 'C12 H13 N5 O3'
_chemical_formula_weight 275.27
_chemical_name_systematic
;
2-Amino-3-methyl-6-[methyl(phenyl)amino]-5-nitropyrimidin-4(3<i>H</i>)-one
;
_space_group_IT_number 14
_symmetry_cell_setting monoclinic
_symmetry_space_group_name_Hall '-P 2yn'
_symmetry_space_group_name_H-M 'P 1 21/n 1'
_atom_sites_solution_hydrogens geom
_atom_sites_solution_primary direct
_atom_sites_solution_secondary difmap
_cell_angle_alpha 90.00
_cell_angle_beta 105.207(18)
_cell_angle_gamma 90.00
_cell_formula_units_Z 4
_cell_length_a 9.158(2)
_cell_length_b 12.178(3)
_cell_length_c 11.103(2)
_cell_measurement_reflns_used 2743
_cell_measurement_temperature 120(2)
_cell_measurement_theta_max 27.52
_cell_measurement_theta_min 3.07
_cell_volume 1194.9(5)
_computing_cell_refinement 'DIRAX/LSQ (Duisenberg <i>et al.</i>,  2000)'
_computing_data_collection 'COLLECT (Hooft, 1999)'
_computing_data_reduction 'EVALCCD (Duisenberg <i>et al.</i>,  2003)'
_computing_molecular_graphics 'PLATON (Spek, 2009)'
_computing_publication_material 'SHELXL97 (Sheldrick, 2008) and PLATON (Spek, 2009)'
_computing_structure_refinement 'SHELXL97 (Sheldrick, 2008)'
_computing_structure_solution 'SIR2004 (Burla <i>et al.</i>,  2005)'
_diffrn_ambient_temperature 120(2)
_diffrn_detector_area_resol_mean 9.091
_diffrn_measured_fraction_theta_full 0.998
_diffrn_measured_fraction_theta_max 0.998
_diffrn_measurement_device_type 'Bruker--Nonius KappaCCD'
_diffrn_measurement_method '\f and \w'
_diffrn_radiation_monochromator graphite
_diffrn_radiation_source 'Bruker-Nonius FR591 rotating anode'
_diffrn_radiation_type 'Mo K\a'
_diffrn_radiation_wavelength 0.71073
_diffrn_reflns_av_R_equivalents 0.0566
_diffrn_reflns_av_sigmaI/netI 0.0348
_diffrn_reflns_limit_h_max 11
_diffrn_reflns_limit_h_min -11
_diffrn_reflns_limit_k_max 15
_diffrn_reflns_limit_k_min -15
_diffrn_reflns_limit_l_max 14
_diffrn_reflns_limit_l_min -14
_diffrn_reflns_number 29059
_diffrn_reflns_theta_full 27.52
_diffrn_reflns_theta_max 27.52
_diffrn_reflns_theta_min 3.07
_diffrn_standards_decay_% 0
_diffrn_standards_number 0
_exptl_absorpt_coefficient_mu 0.114
_exptl_absorpt_correction_T_max 0.976
_exptl_absorpt_correction_T_min 0.942
_exptl_absorpt_correction_type multi-scan
_exptl_absorpt_process_details '(SADABS; Sheldrick, 2003)'
_exptl_crystal_colour colourless
_exptl_crystal_density_diffrn 1.530
_exptl_crystal_density_method 'not measured'
_exptl_crystal_description block
_exptl_crystal_F_000 576
_exptl_crystal_size_max 0.46
_exptl_crystal_size_mid 0.22
_exptl_crystal_size_min 0.21
_refine_diff_density_max 0.407
_refine_diff_density_min -0.371
_refine_ls_extinction_method none
_refine_ls_goodness_of_fit_ref 1.080
_refine_ls_hydrogen_treatment constr
_refine_ls_matrix_type full
_refine_ls_number_parameters 183
_refine_ls_number_reflns 2743
_refine_ls_number_restraints 0
_refine_ls_restrained_S_all 1.080
_refine_ls_R_factor_all 0.0915
_refine_ls_R_factor_gt 0.0503
_refine_ls_shift/su_max 0.001
_refine_ls_shift/su_mean 0.000
_refine_ls_structure_factor_coef Fsqd
_refine_ls_weighting_details 'w=1/[\s^2^(Fo^2^)+(0.0765P)^2^+0.6383P] where P=(Fo^2^+2Fc^2^)/3'
_refine_ls_weighting_scheme calc
_refine_ls_wR_factor_gt 0.1268
_refine_ls_wR_factor_ref 0.1538
_reflns_number_gt 1816
_reflns_number_total 2743
_reflns_threshold_expression I>2\s(I)
_cod_data_source_file dn3119.cif
_cod_data_source_block I
_cod_depositor_comments
;
The following automatic conversions were performed:
'_exptl_absorpt_correction_type' value 'Multi-scan' changed to
'multi-scan' according to
'/home/saulius/struct/CIF-dictionaries/cif_core.dic' dictionary named
'cif_core.dic' version 2.4.1 from 2010-06-29.

Automatic conversion script
Id: cif_fix_enum 1527 2010-12-29 10:47:43Z saulius 

The following automatic conversions were performed:

'_exptl_absorpt_correction_type' value 'Multi-scan' changed to
'multi-scan' according to
/home/saulius/struct/CIF-dictionaries/cif_core.dic dictionary named
'cif_core.dic' version 2.4.1 from 2010-06-29.

Automatic conversion script
Id: cif_fix_values 1715 2011-07-08 13:25:40Z adriana 
;
_cod_original_sg_symbol_H-M 'P 21/n'
_cod_database_code 2017272
_cod_database_fobs_code 2017272

loop_
_symmetry_equiv_pos_as_xyz
'x, y, z'
'-x+1/2, y+1/2, -z+1/2'
'-x, -y, -z'
'x-1/2, -y-1/2, z-1/2'

loop_
_atom_site_type_symbol
_atom_site_label
_atom_site_fract_x
_atom_site_fract_y
_atom_site_fract_z
_atom_site_U_iso_or_equiv
_atom_site_adp_type
_atom_site_calc_flag
_atom_site_refinement_flags
_atom_site_occupancy
_atom_site_disorder_assembly
_atom_site_disorder_group
N N1 0.1759(2) 0.47934(14) 0.40280(16) 0.0228(4) Uani d . 1 . .
C C2 0.1998(2) 0.40033(17) 0.32896(19) 0.0223(5) Uani d . 1 . .
N N3 0.3054(2) 0.32090(15) 0.36588(16) 0.0237(4) Uani d . 1 . .
C C4 0.4036(2) 0.32139(17) 0.48588(19) 0.0220(5) Uani d . 1 . .
C C5 0.3709(2) 0.40218(17) 0.56549(18) 0.0218(5) Uani d . 1 . .
C C6 0.2581(2) 0.48040(17) 0.52184(19) 0.0211(5) Uani d . 1 . .
N N21 0.1148(2) 0.39955(15) 0.21103(16) 0.0259(4) Uani d . 1 . .
H H21 0.0457 0.4506 0.1851 0.031 Uiso calc R 1 . .
H H22 0.1279 0.3480 0.1593 0.031 Uiso calc R 1 . .
C C31 0.3418(3) 0.2459(2) 0.2744(2) 0.0357(6) Uani d . 1 . .
H H31A 0.2530 0.2009 0.2364 0.053 Uiso calc R 1 . .
H H31B 0.4260 0.1982 0.3164 0.053 Uiso calc R 1 . .
H H31C 0.3707 0.2886 0.2095 0.053 Uiso calc R 1 . .
O O41 0.51071(17) 0.25681(13) 0.51191(14) 0.0287(4) Uani d . 1 . .
N N51 0.4768(2) 0.41103(15) 0.68542(17) 0.0251(4) Uani d . 1 . .
O O51 0.5049(2) 0.32873(13) 0.75131(15) 0.0352(4) Uani d . 1 . .
O O52 0.53541(18) 0.50020(13) 0.71759(14) 0.0302(4) Uani d . 1 . .
N N61 0.2209(2) 0.55972(14) 0.59422(16) 0.0228(4) Uani d . 1 . .
C C61 0.2429(2) 0.54730(18) 0.72536(19) 0.0217(5) Uani d . 1 . .
C C62 0.1980(2) 0.45233(18) 0.7732(2) 0.0249(5) Uani d . 1 . .
H H62 0.1554 0.3937 0.7189 0.030 Uiso calc R 1 . .
C C63 0.2151(3) 0.44235(19) 0.9004(2) 0.0298(5) Uani d . 1 . .
H H63 0.1841 0.3768 0.9330 0.036 Uiso calc R 1 . .
C C64 0.2765(3) 0.5267(2) 0.9796(2) 0.0317(6) Uani d . 1 . .
H H64 0.2890 0.5196 1.0669 0.038 Uiso calc R 1 . .
C C65 0.3199(3) 0.6215(2) 0.9313(2) 0.0324(5) Uani d . 1 . .
H H65 0.3618 0.6802 0.9857 0.039 Uiso calc R 1 . .
C C66 0.3034(3) 0.63213(18) 0.8051(2) 0.0278(5) Uani d . 1 . .
H H66 0.3338 0.6981 0.7728 0.033 Uiso calc R 1 . .
C C67 0.1278(3) 0.65095(18) 0.5342(2) 0.0273(5) Uani d . 1 . .
H H67A 0.1758 0.6866 0.4753 0.041 Uiso calc R 1 . .
H H67B 0.1171 0.7041 0.5976 0.041 Uiso calc R 1 . .
H H67C 0.0277 0.6237 0.4892 0.041 Uiso calc R 1 . .

loop_
_atom_site_aniso_label
_atom_site_aniso_U_11
_atom_site_aniso_U_22
_atom_site_aniso_U_33
_atom_site_aniso_U_12
_atom_site_aniso_U_13
_atom_site_aniso_U_23
N1 0.0234(9) 0.0252(10) 0.0195(9) -0.0007(7) 0.0050(7) 0.0003(7)
C2 0.0216(10) 0.0255(11) 0.0197(10) -0.0038(9) 0.0056(8) 0.0016(9)
N3 0.0272(10) 0.0240(10) 0.0195(9) 0.0007(8) 0.0055(8) -0.0020(7)
C4 0.0236(11) 0.0234(11) 0.0185(10) -0.0016(9) 0.0046(8) 0.0010(8)
C5 0.0236(11) 0.0237(11) 0.0166(10) -0.0001(9) 0.0024(8) 0.0004(8)
C6 0.0213(10) 0.0218(11) 0.0202(10) -0.0034(8) 0.0055(8) 0.0014(8)
N21 0.0274(10) 0.0290(10) 0.0192(9) 0.0022(8) 0.0022(8) -0.0008(8)
C31 0.0355(14) 0.0411(15) 0.0292(12) 0.0027(11) 0.0065(11) -0.0077(11)
O41 0.0318(9) 0.0302(9) 0.0239(8) 0.0088(7) 0.0070(7) 0.0008(6)
N51 0.0255(9) 0.0280(10) 0.0210(9) 0.0014(8) 0.0050(8) -0.0017(8)
O51 0.0445(10) 0.0321(9) 0.0248(8) 0.0091(8) 0.0012(7) 0.0033(7)
O52 0.0268(8) 0.0348(9) 0.0271(9) -0.0060(7) 0.0036(7) -0.0049(7)
N61 0.0279(10) 0.0217(9) 0.0185(9) 0.0021(7) 0.0055(7) 0.0017(7)
C61 0.0208(10) 0.0250(11) 0.0190(10) 0.0012(9) 0.0045(8) -0.0011(8)
C62 0.0263(11) 0.0244(11) 0.0227(11) 0.0002(9) 0.0040(9) -0.0009(9)
C63 0.0336(12) 0.0299(12) 0.0258(12) 0.0044(10) 0.0079(10) 0.0049(10)
C64 0.0317(13) 0.0423(14) 0.0204(11) 0.0070(11) 0.0053(10) 0.0002(10)
C65 0.0301(12) 0.0383(14) 0.0276(12) -0.0012(11) 0.0051(10) -0.0113(10)
C66 0.0296(12) 0.0236(11) 0.0305(12) -0.0038(9) 0.0080(10) -0.0041(9)
C67 0.0314(12) 0.0246(11) 0.0248(11) 0.0035(9) 0.0051(9) 0.0025(9)

loop_
_atom_type_symbol
_atom_type_description
_atom_type_scat_dispersion_real
_atom_type_scat_dispersion_imag
_atom_type_scat_source
C C 0.0033 0.0016 'International Tables Vol C Tables 4.2.6.8 and 6.1.1.4'
H H 0.0000 0.0000 'International Tables Vol C Tables 4.2.6.8 and 6.1.1.4'
N N 0.0061 0.0033 'International Tables Vol C Tables 4.2.6.8 and 6.1.1.4'
O O 0.0106 0.0060 'International Tables Vol C Tables 4.2.6.8 and 6.1.1.4'

loop_
_geom_angle_atom_site_label_1
_geom_angle_atom_site_label_2
_geom_angle_atom_site_label_3
_geom_angle_site_symmetry_1
_geom_angle_site_symmetry_3
_geom_angle
_geom_angle_publ_flag
C2 N1 C6 . . 118.58(18) ?
N1 C2 N21 . . 117.72(19) ?
N1 C2 N3 . . 123.72(19) ?
N21 C2 N3 . . 118.56(19) ?
C2 N3 C4 . . 121.03(18) ?
C2 N3 C31 . . 120.61(18) ?
C4 N3 C31 . . 117.13(18) ?
O41 C4 N3 . . 119.64(18) ?
O41 C4 C5 . . 126.0(2) ?
N3 C4 C5 . . 114.33(18) ?
C6 C5 C4 . . 121.31(19) ?
C6 C5 N51 . . 122.09(18) ?
C4 C5 N51 . . 115.67(18) ?
N1 C6 N61 . . 115.35(18) ?
N1 C6 C5 . . 120.67(19) ?
N61 C6 C5 . . 123.96(19) ?
C2 N21 H21 . . 120.0 ?
C2 N21 H22 . . 120.0 ?
H21 N21 H22 . . 120.0 ?
N3 C31 H31A . . 109.5 ?
N3 C31 H31B . . 109.5 ?
H31A C31 H31B . . 109.5 ?
N3 C31 H31C . . 109.5 ?
H31A C31 H31C . . 109.5 ?
H31B C31 H31C . . 109.5 ?
O52 N51 O51 . . 122.95(19) ?
O52 N51 C5 . . 118.51(18) ?
O51 N51 C5 . . 118.54(18) ?
C6 N61 C61 . . 122.69(17) ?
C6 N61 C67 . . 118.81(17) ?
C61 N61 C67 . . 117.29(17) ?
C66 C61 C62 . . 119.40(19) ?
C66 C61 N61 . . 120.11(19) ?
C62 C61 N61 . . 120.43(19) ?
C61 C62 C63 . . 120.1(2) ?
C61 C62 H62 . . 120.0 ?
C63 C62 H62 . . 120.0 ?
C64 C63 C62 . . 120.3(2) ?
C64 C63 H63 . . 119.8 ?
C62 C63 H63 . . 119.8 ?
C63 C64 C65 . . 119.4(2) ?
C63 C64 H64 . . 120.3 ?
C65 C64 H64 . . 120.3 ?
C64 C65 C66 . . 120.7(2) ?
C64 C65 H65 . . 119.6 ?
C66 C65 H65 . . 119.6 ?
C65 C66 C61 . . 120.1(2) ?
C65 C66 H66 . . 119.9 ?
C61 C66 H66 . . 119.9 ?
N61 C67 H67A . . 109.5 ?
N61 C67 H67B . . 109.5 ?
H67A C67 H67B . . 109.5 ?
N61 C67 H67C . . 109.5 ?
H67A C67 H67C . . 109.5 ?
H67B C67 H67C . . 109.5 ?

loop_
_geom_bond_atom_site_label_1
_geom_bond_atom_site_label_2
_geom_bond_site_symmetry_2
_geom_bond_distance
_geom_bond_publ_flag
N1 C2 . 1.319(3) y
C2 N3 . 1.353(3) y
N3 C4 . 1.398(3) y
C4 C5 . 1.406(3) y
C5 C6 . 1.395(3) y
C6 N1 . 1.339(3) y
C2 N21 . 1.336(3) y
N3 C31 . 1.467(3) ?
C4 O41 . 1.231(3) y
C5 N51 . 1.431(3) y
N51 O51 . 1.228(2) y
N51 O52 . 1.222(2) y
C6 N61 . 1.356(3) y
N21 H21 . 0.8800 ?
N21 H22 . 0.8800 ?
C31 H31A . 0.9800 ?
C31 H31B . 0.9800 ?
C31 H31C . 0.9800 ?
N61 C61 . 1.425(3) ?
N61 C67 . 1.452(3) ?
C61 C66 . 1.379(3) ?
C61 C62 . 1.380(3) ?
C62 C63 . 1.385(3) ?
C62 H62 . 0.9500 ?
C63 C64 . 1.373(3) ?
C63 H63 . 0.9500 ?
C64 C65 . 1.375(4) ?
C64 H64 . 0.9500 ?
C65 C66 . 1.375(3) ?
C65 H65 . 0.9500 ?
C66 H66 . 0.9500 ?
C67 H67A . 0.9800 ?
C67 H67B . 0.9800 ?
C67 H67C . 0.9800 ?

loop_
_geom_hbond_atom_site_label_D
_geom_hbond_atom_site_label_H
_geom_hbond_atom_site_label_A
_geom_hbond_site_symmetry_A
_geom_hbond_distance_DH
_geom_hbond_distance_HA
_geom_hbond_distance_DA
_geom_hbond_angle_DHA
_geom_hbond_publ_flag
N21 H21 Cg 3_566 0.88 2.72 3.401(2) 135 y
N21 H22 O41 4_565 0.88 2.13 2.884(2) 143 y

loop_
_geom_torsion_atom_site_label_1
_geom_torsion_atom_site_label_2
_geom_torsion_atom_site_label_3
_geom_torsion_atom_site_label_4
_geom_torsion_site_symmetry_1
_geom_torsion_site_symmetry_2
_geom_torsion_site_symmetry_3
_geom_torsion_site_symmetry_4
_geom_torsion
_geom_torsion_publ_flag
C6 N1 C2 N21 . . . . 178.88(18) ?
C6 N1 C2 N3 . . . . -1.4(3) ?
N1 C2 N3 C4 . . . . -3.6(3) ?
N21 C2 N3 C4 . . . . 176.15(18) ?
N1 C2 N3 C31 . . . . -170.5(2) ?
N21 C2 N3 C31 . . . . 9.2(3) ?
C2 N3 C4 O41 . . . . -170.72(19) ?
C31 N3 C4 O41 . . . . -3.3(3) ?
C2 N3 C4 C5 . . . . 6.8(3) ?
C31 N3 C4 C5 . . . . 174.21(19) ?
O41 C4 C5 C6 . . . . 171.7(2) ?
N3 C4 C5 C6 . . . . -5.7(3) ?
O41 C4 C5 N51 . . . . 2.5(3) ?
N3 C4 C5 N51 . . . . -174.84(17) ?
C2 N1 C6 N61 . . . . -175.99(18) ?
C2 N1 C6 C5 . . . . 2.5(3) ?
C4 C5 C6 N1 . . . . 1.2(3) ?
N51 C5 C6 N1 . . . . 169.67(19) ?
C4 C5 C6 N61 . . . . 179.6(2) ?
N51 C5 C6 N61 . . . . -12.0(3) ?
C6 C5 N51 O52 . . . . -44.5(3) ?
C4 C5 N51 O52 . . . . 124.5(2) ?
C6 C5 N51 O51 . . . . 135.5(2) ?
C4 C5 N51 O51 . . . . -55.4(3) y
N1 C6 N61 C61 . . . . 151.52(19) y
C5 C6 N61 C61 . . . . -26.9(3) ?
N1 C6 N61 C67 . . . . -15.6(3) y
C5 C6 N61 C67 . . . . 166.0(2) ?
C6 N61 C61 C66 . . . . 135.8(2) ?
C67 N61 C61 C66 . . . . -56.9(3) ?
C6 N61 C61 C62 . . . . -46.9(3) y
C67 N61 C61 C62 . . . . 120.4(2) ?
C66 C61 C62 C63 . . . . -0.5(3) ?
N61 C61 C62 C63 . . . . -177.8(2) ?
C61 C62 C63 C64 . . . . 0.0(3) ?
C62 C63 C64 C65 . . . . 0.5(4) ?
C63 C64 C65 C66 . . . . -0.5(4) ?
C64 C65 C66 C61 . . . . 0.0(4) ?
C62 C61 C66 C65 . . . . 0.5(3) ?
N61 C61 C66 C65 . . . . 177.9(2) ?

loop_
_cod_related_entry_id
_cod_related_entry_database
_cod_related_entry_code
1 ChemSpider 24726490
